data_1565775
loop_
_publ_author_name
'Lanorio, Jocelyn P.'
'Frost, Brian J.'

_publ_section_title
;
 Insertion reactions of heteroallenes (CS2 and CO2) into the Ru-H bond of
 Cp&#x2032;Ru(PTA)(PR3)H complexes
 (PTA&#x202F;=&#x202F;1,3,5-triaza-7-phosphaadamantane)
;
_journal_name_full 'Inorganica Chimica Acta'
_journal_page_first 119138
_journal_paper_doi 10.1016/j.ica.2019.119138
_journal_volume 498
_journal_year 2019
_chemical_formula_sum 'C19 H32 Cl2 N6 P2 Ru S2'
_chemical_formula_weight 642.53
_space_group_crystal_system monoclinic
_space_group_IT_number 14
_space_group_name_Hall '-P 2yn'
_space_group_name_H-M_alt 'P 1 21/n 1'
_atom_sites_solution_hydrogens difmap
_cell_angle_alpha 90
_cell_angle_beta 116.4730(10)
_cell_angle_gamma 90
_cell_formula_units_Z 4
_cell_length_a 11.1688(4)
_cell_length_b 21.4324(7)
_cell_length_c 11.7845(4)
_cell_measurement_reflns_used 8626
_cell_measurement_temperature 100(2)
_cell_measurement_theta_max 28.35
_cell_measurement_theta_min 2.25
_cell_volume 2525.12(15)
_computing_cell_refinement 'Bruker SMART'
_computing_data_collection 'Bruker SMART'
_computing_data_reduction 'Bruker SAINT'
_computing_molecular_graphics 'Bruker SHELXTL'
_computing_publication_material 'Bruker SHELXTL'
_computing_structure_refinement 'SHELXL-2016/6 (Sheldrick, 2016)'
_computing_structure_solution 'SHELXS-2016/6 (Sheldrick, 2016)'
_diffrn_ambient_temperature 100(2)
_diffrn_measured_fraction_theta_full 1.000
_diffrn_measured_fraction_theta_max 0.998
_diffrn_measurement_device_type 'CCD area detector'
_diffrn_measurement_method 'phi and omega scans'
_diffrn_radiation_type MoK\a
_diffrn_radiation_wavelength 0.71073
_diffrn_reflns_av_R_equivalents 0.0206
_diffrn_reflns_av_unetI/netI 0.0128
_diffrn_reflns_Laue_measured_fraction_full 1.000
_diffrn_reflns_Laue_measured_fraction_max 0.998
_diffrn_reflns_limit_h_max 14
_diffrn_reflns_limit_h_min -14
_diffrn_reflns_limit_k_max 28
_diffrn_reflns_limit_k_min -28
_diffrn_reflns_limit_l_max 15
_diffrn_reflns_limit_l_min -15
_diffrn_reflns_number 34560
_diffrn_reflns_point_group_measured_fraction_full 1.000
_diffrn_reflns_point_group_measured_fraction_max 0.998
_diffrn_reflns_theta_full 25.242
_diffrn_reflns_theta_max 28.372
_diffrn_reflns_theta_min 1.900
_diffrn_source 'fine-focus sealed tube'
_exptl_absorpt_coefficient_mu 1.146
_exptl_absorpt_correction_T_max 0.9149
_exptl_absorpt_correction_T_min 0.4581
_exptl_absorpt_correction_type multi-scan
_exptl_crystal_colour orange
_exptl_crystal_density_diffrn 1.690
_exptl_crystal_density_method 'not measured'
_exptl_crystal_description plate
_exptl_crystal_F_000 1312
_exptl_crystal_size_max 0.807
_exptl_crystal_size_mid 0.293
_exptl_crystal_size_min 0.079
_refine_diff_density_max 0.567
_refine_diff_density_min -0.587
_refine_diff_density_rms 0.078
_refine_ls_extinction_coef .
_refine_ls_extinction_method none
_refine_ls_goodness_of_fit_ref 1.054
_refine_ls_hydrogen_treatment refall
_refine_ls_matrix_type full
_refine_ls_number_parameters 417
_refine_ls_number_reflns 6313
_refine_ls_number_restraints 0
_refine_ls_restrained_S_all 1.054
_refine_ls_R_factor_all 0.0221
_refine_ls_R_factor_gt 0.0213
_refine_ls_shift/su_max 0.002
_refine_ls_shift/su_mean 0.000
_refine_ls_structure_factor_coef Fsqd
_refine_ls_weighting_details 'w=1/[\s^2^(Fo^2^)+(0.0316P)^2^+1.7420P] where P=(Fo^2^+2Fc^2^)/3'
_refine_ls_weighting_scheme calc
_refine_ls_wR_factor_gt 0.0562
_refine_ls_wR_factor_ref 0.0566
_reflns_Friedel_coverage 0.000
_reflns_Friedel_fraction_full .
_reflns_Friedel_fraction_max .
_reflns_number_gt 6068
_reflns_number_total 6313
_reflns_threshold_expression 'I > 2\s(I)'
_cod_data_source_file ICA-2918-498-119138.cif
_cod_data_source_block bjf102
_cod_original_sg_symbol_H-M 'P 21/n'
_cod_database_code 1565775
_shelx_space_group_comment
;
The symmetry employed for this shelxl refinement is uniquely defined
by the following loop, which should always be used as a source of
symmetry information in preference to the above space-group names.
They are only intended as comments.
;
_shelx_estimated_absorpt_t_min 0.458
_shelx_estimated_absorpt_t_max 0.915

loop_
_space_group_symop_operation_xyz
'x, y, z'
'-x+1/2, y+1/2, -z+1/2'
'-x, -y, -z'
'x-1/2, -y-1/2, z-1/2'

loop_
_atom_site_label
_atom_site_type_symbol
_atom_site_fract_x
_atom_site_fract_y
_atom_site_fract_z
_atom_site_U_iso_or_equiv
_atom_site_adp_type
_atom_site_occupancy
_atom_site_site_symmetry_order
_atom_site_calc_flag
_atom_site_refinement_flags_posn
_atom_site_refinement_flags_adp
_atom_site_refinement_flags_occupancy
_atom_site_disorder_assembly
_atom_site_disorder_group
Ru1 Ru 1.38493(2) -0.16473(2) 0.71544(2) 0.01287(4) Uani 1 1 d . . . . .
P1 P 1.20291(3) -0.18017(2) 0.74770(3) 0.01348(7) Uani 1 1 d . . . . .
P2 P 1.34633(3) -0.06102(2) 0.67704(3) 0.01312(7) Uani 1 1 d . . . . .
S1 S 1.50301(4) -0.14702(2) 0.93524(3) 0.01853(7) Uani 1 1 d . . . . .
S2 S 1.73145(4) -0.08890(2) 0.89785(4) 0.02691(9) Uani 1 1 d . . . . .
N1 N 1.06714(13) -0.26366(6) 0.82969(12) 0.0188(2) Uani 1 1 d . . . . .
N2 N 0.92745(12) -0.19497(6) 0.65123(12) 0.0194(2) Uani 1 1 d . . . . .
N3 N 1.04562(13) -0.15210(6) 0.86852(13) 0.0185(2) Uani 1 1 d . . . . .
N4 N 1.42477(13) 0.04574(6) 0.59405(12) 0.0196(2) Uani 1 1 d . . . . .
N5 N 1.18219(13) 0.03475(6) 0.52713(12) 0.0193(2) Uani 1 1 d . . . . .
N6 N 1.33574(13) 0.06107(6) 0.74926(12) 0.0194(2) Uani 1 1 d . . . . .
C1 C 1.37136(18) -0.18733(8) 0.52696(15) 0.0254(3) Uani 1 1 d . . . . .
H1 H 1.322(3) -0.1652(11) 0.457(2) 0.039(7) Uiso 1 1 d . . . . .
C2 C 1.32902(17) -0.24009(8) 0.57201(17) 0.0261(3) Uani 1 1 d . . . . .
H2 H 1.249(2) -0.2574(11) 0.536(2) 0.040(6) Uiso 1 1 d . . . . .
C3 C 1.43960(18) -0.26200(7) 0.68375(17) 0.0262(3) Uani 1 1 d . . . . .
H3 H 1.441(2) -0.2981(11) 0.732(2) 0.035(6) Uiso 1 1 d . . . . .
C4 C 1.54942(16) -0.22196(8) 0.70703(16) 0.0246(3) Uani 1 1 d . . . . .
H4 H 1.630(2) -0.2241(11) 0.775(2) 0.037(6) Uiso 1 1 d . . . . .
C5 C 1.50927(17) -0.17652(8) 0.61119(17) 0.0237(3) Uani 1 1 d . . . . .
H5 H 1.560(2) -0.1457(11) 0.603(2) 0.037(6) Uiso 1 1 d . . . . .
C6 C 1.18972(15) -0.25710(7) 0.81333(14) 0.0180(3) Uani 1 1 d . . . . .
H6A H 1.271(2) -0.2622(10) 0.895(2) 0.025(5) Uiso 1 1 d . . . . .
H6B H 1.192(2) -0.2888(10) 0.7558(19) 0.025(5) Uiso 1 1 d . . . . .
C7 C 1.03310(14) -0.18002(7) 0.61269(14) 0.0190(3) Uani 1 1 d . . . . .
H7B H 1.0145(19) -0.1370(10) 0.5737(18) 0.021(5) Uiso 1 1 d . . . . .
H7A H 1.033(2) -0.2119(10) 0.550(2) 0.029(5) Uiso 1 1 d . . . . .
C8 C 1.16560(15) -0.13120(7) 0.85713(14) 0.0176(3) Uani 1 1 d . . . . .
H8B H 1.241(2) -0.1298(9) 0.9394(19) 0.019(4) Uiso 1 1 d . . . . .
H8A H 1.1513(18) -0.0907(9) 0.8277(17) 0.014(4) Uiso 1 1 d . . . . .
C9 C 0.94721(15) -0.25767(7) 0.70777(15) 0.0203(3) Uani 1 1 d . . . . .
H9B H 0.8701(18) -0.2662(9) 0.7233(17) 0.016(4) Uiso 1 1 d . . . . .
H9A H 0.953(2) -0.2856(10) 0.649(2) 0.025(5) Uiso 1 1 d . . . . .
C10 C 0.92711(15) -0.14971(7) 0.74481(15) 0.0204(3) Uani 1 1 d . . . . .
H10A H 0.851(2) -0.1588(9) 0.762(2) 0.028(5) Uiso 1 1 d . . . . .
H10B H 0.922(2) -0.1087(10) 0.7126(19) 0.023(5) Uiso 1 1 d . . . . .
C11 C 1.06154(16) -0.21615(7) 0.91709(15) 0.0202(3) Uani 1 1 d . . . . .
H11B H 0.9873(19) -0.2250(9) 0.9349(18) 0.019(4) Uiso 1 1 d . . . . .
H11A H 1.144(2) -0.2185(9) 0.9959(19) 0.019(4) Uiso 1 1 d . . . . .
C12 C 1.45643(15) -0.02091(7) 0.62058(15) 0.0189(3) Uani 1 1 d . . . . .
H12B H 1.448(2) -0.0407(9) 0.5461(19) 0.023(5) Uiso 1 1 d . . . . .
H12A H 1.551(2) -0.0259(9) 0.6853(19) 0.023(5) Uiso 1 1 d . . . . .
C13 C 1.18538(15) -0.03335(7) 0.54900(14) 0.0183(3) Uani 1 1 d . . . . .
H13B H 1.112(2) -0.0439(9) 0.5694(19) 0.024(5) Uiso 1 1 d . . . . .
H13A H 1.167(2) -0.0545(10) 0.471(2) 0.031(5) Uiso 1 1 d . . . . .
C14 C 1.35927(16) -0.00328(7) 0.79906(14) 0.0192(3) Uani 1 1 d . . . . .
H14B H 1.448(2) -0.0056(10) 0.870(2) 0.026(5) Uiso 1 1 d . . . . .
H14A H 1.295(2) -0.0123(9) 0.8288(19) 0.024(5) Uiso 1 1 d . . . . .
C15 C 1.28867(16) 0.05431(7) 0.49330(15) 0.0213(3) Uani 1 1 d . . . . .
H15B H 1.2772(19) 0.0987(9) 0.4738(18) 0.020(5) Uiso 1 1 d . . . . .
H15A H 1.279(2) 0.0308(10) 0.418(2) 0.030(5) Uiso 1 1 d . . . . .
C16 C 1.20232(16) 0.06847(7) 0.64303(15) 0.0208(3) Uani 1 1 d . . . . .
H16B H 1.190(2) 0.1112(9) 0.6249(19) 0.021(5) Uiso 1 1 d . . . . .
H16A H 1.135(2) 0.0552(9) 0.6679(18) 0.020(5) Uiso 1 1 d . . . . .
C17 C 1.43632(16) 0.07921(7) 0.70705(15) 0.0212(3) Uani 1 1 d . . . . .
H17B H 1.523(2) 0.0718(10) 0.775(2) 0.028(5) Uiso 1 1 d . . . . .
H17A H 1.426(2) 0.1218(10) 0.6902(19) 0.024(5) Uiso 1 1 d . . . . .
C18 C 1.65370(15) -0.11257(7) 0.98108(14) 0.0205(3) Uani 1 1 d . . . . .
H18 H 1.694(2) -0.1063(10) 1.070(2) 0.029(5) Uiso 1 1 d . . . . .
C1S C 1.08710(18) -0.06268(9) 0.10747(16) 0.0290(4) Uani 1 1 d . . . . .
H1SA H 1.016(3) -0.0883(12) 0.045(2) 0.044(7) Uiso 1 1 d . . . . .
H1SB H 1.132(3) -0.0281(13) 0.072(3) 0.054(7) Uiso 1 1 d . . . . .
Cl1S Cl 1.02546(5) -0.02095(2) 0.19927(4) 0.03596(10) Uani 1 1 d . . . . .
Cl2S Cl 1.21605(5) -0.11433(2) 0.20279(4) 0.03669(10) Uani 1 1 d . . . . .

loop_
_atom_site_aniso_label
_atom_site_aniso_U_11
_atom_site_aniso_U_22
_atom_site_aniso_U_33
_atom_site_aniso_U_23
_atom_site_aniso_U_13
_atom_site_aniso_U_12
Ru1 0.01360(6) 0.01241(6) 0.01422(6) -0.00025(3) 0.00766(5) 0.00024(3)
P1 0.01403(16) 0.01252(15) 0.01538(16) 0.00096(12) 0.00790(13) 0.00012(12)
P2 0.01505(16) 0.01257(15) 0.01319(15) -0.00001(12) 0.00761(13) -0.00056(12)
S1 0.01730(16) 0.02378(17) 0.01484(15) 0.00219(13) 0.00746(13) 0.00166(13)
S2 0.01923(17) 0.0372(2) 0.02356(18) -0.00300(16) 0.00888(15) -0.00640(15)
N1 0.0216(6) 0.0151(5) 0.0225(6) 0.0016(5) 0.0123(5) -0.0018(5)
N2 0.0161(5) 0.0202(6) 0.0225(6) 0.0018(5) 0.0090(5) -0.0012(5)
N3 0.0180(6) 0.0182(6) 0.0236(6) -0.0011(5) 0.0132(5) -0.0014(5)
N4 0.0222(6) 0.0164(6) 0.0237(6) 0.0032(5) 0.0133(5) -0.0006(5)
N5 0.0195(6) 0.0159(6) 0.0210(6) 0.0021(5) 0.0075(5) 0.0004(5)
N6 0.0257(6) 0.0136(5) 0.0204(6) -0.0019(4) 0.0117(5) -0.0016(5)
C1 0.0323(8) 0.0289(8) 0.0183(7) -0.0031(6) 0.0141(6) 0.0075(7)
C2 0.0250(8) 0.0256(8) 0.0309(8) -0.0145(6) 0.0154(7) -0.0052(6)
C3 0.0352(9) 0.0149(7) 0.0364(9) -0.0010(6) 0.0232(8) 0.0037(6)
C4 0.0215(7) 0.0257(8) 0.0284(8) -0.0045(6) 0.0127(7) 0.0058(6)
C5 0.0286(8) 0.0214(7) 0.0322(8) -0.0062(6) 0.0236(7) -0.0018(6)
C6 0.0205(7) 0.0137(6) 0.0218(7) 0.0026(5) 0.0113(6) 0.0013(5)
C7 0.0163(6) 0.0225(7) 0.0178(6) 0.0028(5) 0.0072(5) -0.0007(5)
C8 0.0187(6) 0.0152(6) 0.0230(7) -0.0025(5) 0.0129(6) -0.0021(5)
C9 0.0202(7) 0.0177(7) 0.0250(7) -0.0015(6) 0.0117(6) -0.0050(5)
C10 0.0164(7) 0.0193(7) 0.0276(8) 0.0013(6) 0.0118(6) 0.0013(5)
C11 0.0240(7) 0.0206(7) 0.0213(7) 0.0014(5) 0.0147(6) -0.0022(6)
C12 0.0206(7) 0.0171(6) 0.0239(7) 0.0032(5) 0.0144(6) -0.0001(5)
C13 0.0181(6) 0.0155(6) 0.0192(7) 0.0003(5) 0.0065(5) -0.0011(5)
C14 0.0275(7) 0.0153(6) 0.0169(6) -0.0020(5) 0.0119(6) -0.0021(5)
C15 0.0266(7) 0.0188(7) 0.0199(7) 0.0048(5) 0.0115(6) 0.0004(6)
C16 0.0223(7) 0.0152(6) 0.0274(7) 0.0003(5) 0.0134(6) 0.0024(5)
C17 0.0219(7) 0.0156(7) 0.0255(7) -0.0004(6) 0.0100(6) -0.0045(5)
C18 0.0177(6) 0.0238(7) 0.0176(7) -0.0015(5) 0.0057(5) 0.0023(5)
C1S 0.0281(8) 0.0353(9) 0.0198(7) -0.0011(7) 0.0072(6) 0.0120(7)
Cl1S 0.0424(2) 0.0389(2) 0.02477(19) -0.00360(16) 0.01338(18) 0.01521(19)
Cl2S 0.0308(2) 0.0441(3) 0.0325(2) 0.00865(18) 0.01175(17) 0.01706(19)

loop_
_atom_type_symbol
_atom_type_description
_atom_type_scat_dispersion_real
_atom_type_scat_dispersion_imag
_atom_type_scat_source
C C 0.0033 0.0016 'International Tables Vol C Tables 4.2.6.8 and 6.1.1.4'
H H 0.0000 0.0000 'International Tables Vol C Tables 4.2.6.8 and 6.1.1.4'
N N 0.0061 0.0033 'International Tables Vol C Tables 4.2.6.8 and 6.1.1.4'
P P 0.1023 0.0942 'International Tables Vol C Tables 4.2.6.8 and 6.1.1.4'
S S 0.1246 0.1234 'International Tables Vol C Tables 4.2.6.8 and 6.1.1.4'
Ru Ru -1.2594 0.8363 'International Tables Vol C Tables 4.2.6.8 and 6.1.1.4'
Cl Cl 0.1484 0.1585 'International Tables Vol C Tables 4.2.6.8 and 6.1.1.4'

loop_
_geom_angle_atom_site_label_1
_geom_angle_atom_site_label_2
_geom_angle_atom_site_label_3
_geom_angle
_geom_angle_site_symmetry_1
_geom_angle_site_symmetry_3
C1 Ru1 C2 37.33(7) . .
C1 Ru1 C5 37.49(6) . .
C2 Ru1 C5 62.14(6) . .
C1 Ru1 C4 61.81(6) . .
C2 Ru1 C4 61.76(6) . .
C5 Ru1 C4 36.47(6) . .
C1 Ru1 C3 62.13(6) . .
C2 Ru1 C3 37.19(7) . .
C5 Ru1 C3 61.59(6) . .
C4 Ru1 C3 36.81(6) . .
C1 Ru1 P1 118.31(5) . .
C2 Ru1 P1 93.04(5) . .
C5 Ru1 P1 154.45(5) . .
C4 Ru1 P1 138.08(5) . .
C3 Ru1 P1 102.94(5) . .
C1 Ru1 P2 95.29(5) . .
C2 Ru1 P2 126.67(5) . .
C5 Ru1 P2 96.32(4) . .
C4 Ru1 P2 127.70(5) . .
C3 Ru1 P2 156.25(5) . .
P1 Ru1 P2 94.126(13) . .
C1 Ru1 S1 153.37(5) . .
C2 Ru1 S1 141.75(5) . .
C5 Ru1 S1 116.17(5) . .
C4 Ru1 S1 93.93(4) . .
C3 Ru1 S1 105.76(5) . .
P1 Ru1 S1 86.740(13) . .
P2 Ru1 S1 91.423(13) . .
C8 P1 C7 97.77(7) . .
C8 P1 C6 97.43(7) . .
C7 P1 C6 96.79(7) . .
C8 P1 Ru1 122.36(5) . .
C7 P1 Ru1 120.65(5) . .
C6 P1 Ru1 116.51(5) . .
C12 P2 C14 97.72(7) . .
C12 P2 C13 96.74(7) . .
C14 P2 C13 97.46(7) . .
C12 P2 Ru1 115.40(5) . .
C14 P2 Ru1 123.83(5) . .
C13 P2 Ru1 120.26(5) . .
C18 S1 Ru1 114.30(5) . .
C11 N1 C9 108.65(12) . .
C11 N1 C6 111.00(12) . .
C9 N1 C6 111.06(11) . .
C10 N2 C9 108.23(12) . .
C10 N2 C7 110.94(12) . .
C9 N2 C7 110.99(12) . .
C11 N3 C10 108.57(12) . .
C11 N3 C8 111.26(12) . .
C10 N3 C8 110.63(12) . .
C15 N4 C17 108.31(12) . .
C15 N4 C12 110.99(12) . .
C17 N4 C12 111.49(12) . .
C16 N5 C15 107.68(12) . .
C16 N5 C13 109.93(12) . .
C15 N5 C13 111.59(12) . .
C16 N6 C17 108.77(12) . .
C16 N6 C14 111.93(12) . .
C17 N6 C14 110.75(12) . .
C2 C1 C5 107.76(15) . .
C2 C1 Ru1 71.54(9) . .
C5 C1 Ru1 72.38(9) . .
C1 C2 C3 108.22(15) . .
C1 C2 Ru1 71.13(9) . .
C3 C2 Ru1 72.66(9) . .
C4 C3 C2 107.31(15) . .
C4 C3 Ru1 71.51(9) . .
C2 C3 Ru1 70.15(9) . .
C5 C4 C3 108.97(15) . .
C5 C4 Ru1 71.51(9) . .
C3 C4 Ru1 71.68(9) . .
C4 C5 C1 107.73(15) . .
C4 C5 Ru1 72.01(9) . .
C1 C5 Ru1 70.13(9) . .
N1 C6 P1 113.01(10) . .
N2 C7 P1 112.82(10) . .
N3 C8 P1 112.81(10) . .
N1 C9 N2 114.18(12) . .
N3 C10 N2 114.77(12) . .
N3 C11 N1 114.23(12) . .
N4 C12 P2 113.10(10) . .
N5 C13 P2 113.35(10) . .
N6 C14 P2 112.15(10) . .
N4 C15 N5 114.60(12) . .
N6 C16 N5 114.59(12) . .
N4 C17 N6 114.01(12) . .
S2 C18 S1 130.97(9) . .
Cl1S C1S Cl2S 111.01(9) . .

loop_
_geom_bond_atom_site_label_1
_geom_bond_atom_site_label_2
_geom_bond_distance
_geom_bond_site_symmetry_2
Ru1 C1 2.2115(15) .
Ru1 C2 2.2168(15) .
Ru1 C5 2.2411(15) .
Ru1 C4 2.2475(15) .
Ru1 C3 2.2498(15) .
Ru1 P1 2.2529(4) .
Ru1 P2 2.2712(4) .
Ru1 S1 2.3552(4) .
P1 C8 1.8486(15) .
P1 C7 1.8542(15) .
P1 C6 1.8547(15) .
P2 C12 1.8501(15) .
P2 C14 1.8533(15) .
P2 C13 1.8551(15) .
S1 C18 1.6908(16) .
S2 C18 1.6531(16) .
N1 C11 1.4693(19) .
N1 C9 1.469(2) .
N1 C6 1.4719(19) .
N2 C10 1.470(2) .
N2 C9 1.4722(19) .
N2 C7 1.4762(18) .
N3 C11 1.4674(19) .
N3 C10 1.470(2) .
N3 C8 1.4748(18) .
N4 C15 1.465(2) .
N4 C17 1.467(2) .
N4 C12 1.4713(19) .
N5 C16 1.471(2) .
N5 C15 1.474(2) .
N5 C13 1.4799(18) .
N6 C16 1.466(2) .
N6 C17 1.469(2) .
N6 C14 1.4759(19) .
C1 C2 1.417(3) .
C1 C5 1.431(2) .
C2 C3 1.425(3) .
C3 C4 1.420(2) .
C4 C5 1.405(2) .
C1S Cl1S 1.7629(17) .
C1S Cl2S 1.7662(17) .

loop_
_geom_torsion_atom_site_label_1
_geom_torsion_atom_site_label_2
_geom_torsion_atom_site_label_3
_geom_torsion_atom_site_label_4
_geom_torsion
_geom_torsion_site_symmetry_1
_geom_torsion_site_symmetry_2
_geom_torsion_site_symmetry_3
_geom_torsion_site_symmetry_4
C5 C1 C2 C3 0.13(17) . . . .
Ru1 C1 C2 C3 -63.63(11) . . . .
C5 C1 C2 Ru1 63.76(10) . . . .
C1 C2 C3 C4 0.41(18) . . . .
Ru1 C2 C3 C4 -62.24(11) . . . .
C1 C2 C3 Ru1 62.65(11) . . . .
C2 C3 C4 C5 -0.80(18) . . . .
Ru1 C3 C4 C5 -62.16(11) . . . .
C2 C3 C4 Ru1 61.36(11) . . . .
C3 C4 C5 C1 0.89(17) . . . .
Ru1 C4 C5 C1 -61.38(10) . . . .
C3 C4 C5 Ru1 62.27(11) . . . .
C2 C1 C5 C4 -0.63(17) . . . .
Ru1 C1 C5 C4 62.59(11) . . . .
C2 C1 C5 Ru1 -63.22(10) . . . .
C11 N1 C6 P1 -60.15(14) . . . .
C9 N1 C6 P1 60.83(14) . . . .
C8 P1 C6 N1 48.92(11) . . . .
C7 P1 C6 N1 -49.87(11) . . . .
Ru1 P1 C6 N1 -179.15(8) . . . .
C10 N2 C7 P1 59.45(14) . . . .
C9 N2 C7 P1 -60.91(14) . . . .
C8 P1 C7 N2 -48.64(12) . . . .
C6 P1 C7 N2 49.86(12) . . . .
Ru1 P1 C7 N2 176.23(8) . . . .
C11 N3 C8 P1 60.31(14) . . . .
C10 N3 C8 P1 -60.46(14) . . . .
C7 P1 C8 N3 49.17(12) . . . .
C6 P1 C8 N3 -48.77(12) . . . .
Ru1 P1 C8 N3 -176.76(8) . . . .
C11 N1 C9 N2 55.39(16) . . . .
C6 N1 C9 N2 -66.97(16) . . . .
C10 N2 C9 N1 -54.92(16) . . . .
C7 N2 C9 N1 67.04(16) . . . .
C11 N3 C10 N2 -54.61(16) . . . .
C8 N3 C10 N2 67.75(16) . . . .
C9 N2 C10 N3 54.67(16) . . . .
C7 N2 C10 N3 -67.32(16) . . . .
C10 N3 C11 N1 54.57(16) . . . .
C8 N3 C11 N1 -67.40(16) . . . .
C9 N1 C11 N3 -55.17(16) . . . .
C6 N1 C11 N3 67.23(16) . . . .
C15 N4 C12 P2 -61.73(14) . . . .
C17 N4 C12 P2 59.11(15) . . . .
C14 P2 C12 N4 -48.18(12) . . . .
C13 P2 C12 N4 50.33(12) . . . .
Ru1 P2 C12 N4 178.49(9) . . . .
C16 N5 C13 P2 -60.52(14) . . . .
C15 N5 C13 P2 58.88(14) . . . .
C12 P2 C13 N5 -48.91(12) . . . .
C14 P2 C13 N5 49.82(12) . . . .
Ru1 P2 C13 N5 -173.60(8) . . . .
C16 N6 C14 P2 60.03(14) . . . .
C17 N6 C14 P2 -61.54(14) . . . .
C12 P2 C14 N6 49.28(12) . . . .
C13 P2 C14 N6 -48.61(12) . . . .
Ru1 P2 C14 N6 177.00(8) . . . .
C17 N4 C15 N5 -56.04(16) . . . .
C12 N4 C15 N5 66.66(16) . . . .
C16 N5 C15 N4 55.45(16) . . . .
C13 N5 C15 N4 -65.26(16) . . . .
C17 N6 C16 N5 54.92(16) . . . .
C14 N6 C16 N5 -67.79(16) . . . .
C15 N5 C16 N6 -54.73(16) . . . .
C13 N5 C16 N6 67.03(16) . . . .
C15 N4 C17 N6 55.27(16) . . . .
C12 N4 C17 N6 -67.13(16) . . . .
C16 N6 C17 N4 -54.86(16) . . . .
C14 N6 C17 N4 68.56(16) . . . .
Ru1 S1 C18 S2 0.45(14) . . . .
